data_7205188
loop_
_publ_author_name
'Gutov, Oleksii V.'
'Rusanov, Eduard B.'
'Kudryavtsev, Alexey A.'
'Garasevych, Sergey G.'
'Slobodyanyuk, Olexandr V.'
'Yashchuk, Valerii M.'
'Chernega, Alexander N.'

_publ_section_title
;
 Luminescence induced by strong cation--anion \p--\p interactions in
 crystals of viologen analogues
;
_journal_issue 5
_journal_name_full CrystEngComm
_journal_page_first 1373
_journal_paper_doi 10.1039/c0ce00191k
_journal_volume 13
_journal_year 2011
_chemical_formula_sum 'C24 H34 Cl2 N4 O7'
_chemical_formula_weight 561.45
_chemical_name_common
;
1,4-bis(2-(1-(2-amino-2-oxoethyl)-pyridinium-4-yl)vinyl)benzene dichloride
;
_chemical_name_systematic
;
1,4-bis(2-[1-(2-amino-2-oxoethyl)-pyridinium-4-yl]vinyl)benzene dichloride
;
_space_group_IT_number 15
_symmetry_space_group_name_Hall '-C 2yc'
_symmetry_space_group_name_H-M 'C 1 2/c 1'
_atom_sites_solution_hydrogens geom
_atom_sites_solution_primary direct
_atom_sites_solution_secondary difmap
_audit_creation_date 2009-08-13T13:54:02-00:00
_audit_creation_method 'WinGX routine CIF_UPDATE'
_cell_angle_alpha 90
_cell_angle_beta 103.635(5)
_cell_angle_gamma 90
_cell_formula_units_Z 4
_cell_length_a 19.0114(11)
_cell_length_b 4.9005(4)
_cell_length_c 31.062(2)
_cell_measurement_temperature 296(2)
_cell_volume 2812.3(3)
_computing_structure_refinement 'SHELXL-97 (Sheldrick, 1997)'
_computing_structure_solution 'SHELXS-97 (Sheldrick, 1990)'
_diffrn_ambient_temperature 296(2)
_diffrn_measured_fraction_theta_full 0.991
_diffrn_measured_fraction_theta_max 0.991
_diffrn_radiation_monochromator graphite
_diffrn_radiation_type MoK\a
_diffrn_radiation_wavelength 0.71073
_diffrn_reflns_av_R_equivalents 0.0244
_diffrn_reflns_av_unetI/netI 0.0462
_diffrn_reflns_limit_h_max 23
_diffrn_reflns_limit_h_min -23
_diffrn_reflns_limit_k_max 6
_diffrn_reflns_limit_k_min -3
_diffrn_reflns_limit_l_max 38
_diffrn_reflns_limit_l_min -35
_diffrn_reflns_number 5044
_diffrn_reflns_theta_full 26.46
_diffrn_reflns_theta_max 26.46
_diffrn_reflns_theta_min 2.84
_exptl_absorpt_coefficient_mu 0.279
_exptl_absorpt_correction_type none
_exptl_crystal_colour orange
_exptl_crystal_density_diffrn 1.326
_exptl_crystal_density_method 'not measured'
_exptl_crystal_description block
_exptl_crystal_F_000 1184
_exptl_crystal_size_max 0.31
_exptl_crystal_size_mid 0.25
_exptl_crystal_size_min 0.22
_refine_diff_density_max 0.179
_refine_diff_density_min -0.426
_refine_diff_density_rms 0.046
_refine_ls_extinction_method none
_refine_ls_goodness_of_fit_ref 1.021
_refine_ls_hydrogen_treatment mixed
_refine_ls_matrix_type full
_refine_ls_number_parameters 196
_refine_ls_number_reflns 2871
_refine_ls_number_restraints 3
_refine_ls_restrained_S_all 1.021
_refine_ls_R_factor_all 0.1039
_refine_ls_R_factor_gt 0.0538
_refine_ls_shift/su_max 0.003
_refine_ls_shift/su_mean 0
_refine_ls_structure_factor_coef Fsqd
_refine_ls_weighting_details 'calc w=1/[\s^2^(Fo^2^)+(0.0599P)^2^+2.0823P] where P=(Fo^2^+2Fc^2^)/3'
_refine_ls_weighting_scheme calc
_refine_ls_wR_factor_gt 0.1211
_refine_ls_wR_factor_ref 0.1467
_reflns_number_gt 1680
_reflns_number_total 2871
_reflns_threshold_expression >2sigma(I)
_cod_data_source_file C0CE00191K.TXT
_cod_data_source_block g10
_cod_original_cell_volume 2812.3(4)
_cod_database_code 7205188

loop_
_symmetry_equiv_pos_as_xyz
'x, y, z'
'-x, y, -z+1/2'
'x+1/2, y+1/2, z'
'-x+1/2, y+1/2, -z+1/2'
'-x, -y, -z'
'x, -y, z-1/2'
'-x+1/2, -y+1/2, -z'
'x+1/2, -y+1/2, z-1/2'

loop_
_atom_site_label
_atom_site_type_symbol
_atom_site_fract_x
_atom_site_fract_y
_atom_site_fract_z
_atom_site_U_iso_or_equiv
_atom_site_adp_type
_atom_site_occupancy
_atom_site_symmetry_multiplicity
_atom_site_calc_flag
_atom_site_refinement_flags
_atom_site_disorder_assembly
_atom_site_disorder_group
C1 C 0.12817(15) 0.7744(6) 0.13215(9) 0.0446(7) Uani 1 1 d . . .
H1 H 0.0791 0.8102 0.1288 0.054 Uiso 1 1 calc R . .
C2 C 0.14929(14) 0.5869(6) 0.10551(9) 0.0435(7) Uani 1 1 d . . .
H2 H 0.1146 0.4979 0.084 0.052 Uiso 1 1 calc R . .
C3 C 0.22242(14) 0.5265(5) 0.11013(8) 0.0355(6) Uani 1 1 d . . .
C4 C 0.27113(15) 0.6735(6) 0.14218(8) 0.0415(7) Uani 1 1 d . . .
H4 H 0.3205 0.6442 0.1459 0.05 Uiso 1 1 calc R . .
C5 C 0.24772(15) 0.8599(6) 0.16824(8) 0.0414(7) Uani 1 1 d . . .
H5 H 0.2813 0.9541 0.1897 0.05 Uiso 1 1 calc R . .
C6 C 0.24836(14) 0.3185(5) 0.08428(8) 0.0371(6) Uani 1 1 d . . .
H6 H 0.2979 0.2855 0.0907 0.044 Uiso 1 1 calc R . .
C7 C 0.20693(14) 0.1727(5) 0.05235(8) 0.0362(6) Uani 1 1 d . . .
H7 H 0.1576 0.2106 0.0459 0.043 Uiso 1 1 calc R . .
C8 C 0.23033(13) -0.0420(5) 0.02610(8) 0.0345(6) Uani 1 1 d . . .
C9 C 0.17894(14) -0.1726(6) -0.00688(8) 0.0387(7) Uani 1 1 d . . .
H9 H 0.1307 -0.1206 -0.0117 0.046 Uiso 1 1 calc R . .
C10 C 0.30232(14) -0.1241(6) 0.03242(8) 0.0382(6) Uani 1 1 d . . .
H10 H 0.3379 -0.0403 0.0541 0.046 Uiso 1 1 calc R . .
C11 C 0.15186(16) 1.0837(6) 0.19517(8) 0.0416(7) Uani 1 1 d . . .
H11A H 0.1051 1.1615 0.1813 0.05 Uiso 1 1 calc R . .
H11B H 0.1858 1.2321 0.2045 0.05 Uiso 1 1 calc R . .
C12 C 0.14577(14) 0.9157(6) 0.23505(8) 0.0390(6) Uani 1 1 d . . .
Cl1 Cl 0.43989(6) 0.2333(2) 0.15556(3) 0.0821(4) Uani 1 1 d . . .
H21N H 0.0838(18) 1.175(7) 0.2528(10) 0.064(11) Uiso 1 1 d . . .
H22N H 0.1000(16) 0.923(7) 0.2842(11) 0.069(10) Uiso 1 1 d . . .
H2O H 0.489(3) 1.041(10) 0.2255(10) 0.17(2) Uiso 1 1 d D . .
H31O H 0.475(2) 0.866(9) 0.1185(13) 0.079(15) Uiso 1 1 d . . .
H32O H 0.465(2) 0.623(9) 0.1200(13) 0.087(16) Uiso 1 1 d . . .
H41O H -0.006(3) 0.165(11) 0.0008(13) 0.18(3) Uiso 1 1 d D . .
H42O H 0.0026(19) 0.262(8) 0.0470(7) 0.083(14) Uiso 1 1 d D . .
N1 N 0.17693(11) 0.9090(4) 0.16328(6) 0.0355(5) Uani 1 1 d . . .
N2 N 0.10589(15) 1.0264(6) 0.26005(9) 0.0497(7) Uani 1 1 d . . .
O1 O 0.17764(12) 0.6990(4) 0.24306(6) 0.0577(6) Uani 1 1 d . . .
O2 O 0.5 0.9528(8) 0.25 0.0745(10) Uani 1 2 d SD . .
O3 O 0.4855(2) 0.7351(9) 0.10669(13) 0.1006(11) Uani 1 1 d . . .
O4 O 0.01617(14) 0.2494(7) 0.02366(11) 0.0834(8) Uani 1 1 d D . .

loop_
_atom_site_aniso_label
_atom_site_aniso_U_11
_atom_site_aniso_U_22
_atom_site_aniso_U_33
_atom_site_aniso_U_23
_atom_site_aniso_U_13
_atom_site_aniso_U_12
C1 0.0411(15) 0.0496(18) 0.0443(15) -0.0096(15) 0.0122(13) 0.0041(14)
C2 0.0414(15) 0.0477(17) 0.0408(15) -0.0135(14) 0.0082(12) -0.0027(14)
C3 0.0444(15) 0.0332(14) 0.0315(13) -0.0006(12) 0.0139(12) 0.0023(12)
C4 0.0414(15) 0.0458(17) 0.0371(14) -0.0071(13) 0.0089(12) 0.0049(13)
C5 0.0448(16) 0.0428(16) 0.0346(14) -0.0079(13) 0.0056(12) -0.0025(13)
C6 0.0408(14) 0.0356(15) 0.0364(14) -0.0039(12) 0.0124(12) 0.0048(12)
C7 0.0413(14) 0.0338(14) 0.0347(14) -0.0004(12) 0.0116(12) 0.0021(12)
C8 0.0406(14) 0.0317(14) 0.0339(13) -0.0028(12) 0.0140(12) 0.0002(12)
C9 0.0342(13) 0.0417(16) 0.0403(15) -0.0052(13) 0.0091(12) 0.0038(12)
C10 0.0370(14) 0.0417(15) 0.0352(14) -0.0093(12) 0.0070(11) -0.0025(13)
C11 0.0570(16) 0.0341(14) 0.0353(14) -0.0035(13) 0.0140(13) 0.0061(14)
C12 0.0431(15) 0.0380(16) 0.0347(14) -0.0021(13) 0.0069(12) 0.0011(14)
Cl1 0.0927(7) 0.0863(7) 0.0728(6) -0.0062(5) 0.0304(5) 0.0196(6)
N1 0.0475(13) 0.0316(12) 0.0286(11) -0.0022(10) 0.0113(10) 0.0039(11)
N2 0.0616(16) 0.0496(17) 0.0434(14) 0.0015(14) 0.0236(13) 0.0082(14)
O1 0.0809(15) 0.0477(13) 0.0484(12) 0.0137(10) 0.0230(11) 0.0207(12)
O2 0.071(2) 0.053(2) 0.094(3) 0 0.009(2) 0
O3 0.109(3) 0.081(2) 0.125(3) -0.010(2) 0.053(2) 0.008(2)
O4 0.0550(15) 0.110(2) 0.084(2) -0.027(2) 0.0151(15) -0.0059(16)

loop_
_atom_type_symbol
_atom_type_description
_atom_type_scat_dispersion_real
_atom_type_scat_dispersion_imag
_atom_type_scat_source
C C 0.0033 0.0016 'International Tables Vol C Tables 4.2.6.8 and 6.1.1.4'
H H 0 0 'International Tables Vol C Tables 4.2.6.8 and 6.1.1.4'
N N 0.0061 0.0033 'International Tables Vol C Tables 4.2.6.8 and 6.1.1.4'
O O 0.0106 0.006 'International Tables Vol C Tables 4.2.6.8 and 6.1.1.4'
Cl Cl 0.1484 0.1585 'International Tables Vol C Tables 4.2.6.8 and 6.1.1.4'

loop_
_geom_angle_atom_site_label_1
_geom_angle_atom_site_label_2
_geom_angle_atom_site_label_3
_geom_angle
_geom_angle_site_symmetry_1
_geom_angle_site_symmetry_3
_geom_angle_publ_flag
N1 C1 C2 121.1(2) . . ?
N1 C1 H1 119.4 . . ?
C2 C1 H1 119.4 . . ?
C1 C2 C3 120.7(3) . . ?
C1 C2 H2 119.6 . . ?
C3 C2 H2 119.6 . . ?
C4 C3 C2 116.3(2) . . ?
C4 C3 C6 120.2(2) . . ?
C2 C3 C6 123.5(2) . . ?
C5 C4 C3 121.1(2) . . ?
C5 C4 H4 119.4 . . ?
C3 C4 H4 119.4 . . ?
N1 C5 C4 120.8(2) . . ?
N1 C5 H5 119.6 . . ?
C4 C5 H5 119.6 . . ?
C7 C6 C3 125.0(2) . . ?
C7 C6 H6 117.5 . . ?
C3 C6 H6 117.5 . . ?
C6 C7 C8 127.0(2) . . ?
C6 C7 H7 116.5 . . ?
C8 C7 H7 116.5 . . ?
C9 C8 C10 117.7(2) . . ?
C9 C8 C7 119.2(2) . . ?
C10 C8 C7 123.1(2) . . ?
C10 C9 C8 121.7(2) 7_545 . ?
C10 C9 H9 119.1 7_545 . ?
C8 C9 H9 119.1 . . ?
C9 C10 C8 120.5(2) 7_545 . ?
C9 C10 H10 119.7 7_545 . ?
C8 C10 H10 119.7 . . ?
N1 C11 C12 109.5(2) . . ?
N1 C11 H11A 109.8 . . ?
C12 C11 H11A 109.8 . . ?
N1 C11 H11B 109.8 . . ?
C12 C11 H11B 109.8 . . ?
H11A C11 H11B 108.2 . . ?
O1 C12 N2 124.3(3) . . ?
O1 C12 C11 120.7(2) . . ?
N2 C12 C11 115.0(3) . . ?
C5 N1 C1 119.9(2) . . ?
C5 N1 C11 120.2(2) . . ?
C1 N1 C11 119.5(2) . . ?
C12 N2 H21N 121(2) . . ?
C12 N2 H22N 116(2) . . ?
H21N N2 H22N 122(3) . . ?
H31O O3 H32O 96(4) . . ?
H41O O4 H42O 126(6) . . ?

loop_
_geom_bond_atom_site_label_1
_geom_bond_atom_site_label_2
_geom_bond_distance
_geom_bond_site_symmetry_2
_geom_bond_publ_flag
C1 N1 1.344(3) . ?
C1 C2 1.359(4) . ?
C1 H1 0.93 . ?
C2 C3 1.395(3) . ?
C2 H2 0.93 . ?
C3 C4 1.390(4) . ?
C3 C6 1.454(3) . ?
C4 C5 1.363(4) . ?
C4 H4 0.93 . ?
C5 N1 1.340(3) . ?
C5 H5 0.93 . ?
C6 C7 1.321(3) . ?
C6 H6 0.93 . ?
C7 C8 1.463(3) . ?
C7 H7 0.93 . ?
C8 C9 1.394(3) . ?
C8 C10 1.395(3) . ?
C9 C10 1.372(4) 7_545 ?
C9 H9 0.93 . ?
C10 C9 1.372(4) 7_545 ?
C10 H10 0.93 . ?
C11 N1 1.471(3) . ?
C11 C12 1.514(4) . ?
C11 H11A 0.97 . ?
C11 H11B 0.97 . ?
C12 O1 1.219(3) . ?
C12 N2 1.323(4) . ?
N2 H21N 0.84(4) . ?
N2 H22N 0.93(3) . ?
O2 H2O 0.857(10) . ?
O3 H31O 0.79(4) . ?
O3 H32O 0.83(4) . ?
O4 H41O 0.842(10) . ?
O4 H42O 0.828(10) . ?

loop_
_geom_hbond_atom_site_label_D
_geom_hbond_atom_site_label_H
_geom_hbond_atom_site_label_A
_geom_hbond_distance_DH
_geom_hbond_distance_HA
_geom_hbond_distance_DA
_geom_hbond_angle_DHA
_geom_hbond_site_symmetry_A
N2 H21N O2 0.84(4) 2.08(4) 2.867(4) 155(3) 3_455
N2 H22N Cl1 0.93(3) 2.37(3) 3.282(3) 166(3) 4
O2 H2O Cl1 0.857(10) 2.349(15) 3.1968(19) 170(6) 1_565
O3 H31O Cl1 0.79(4) 2.32(4) 3.104(4) 176(4) 1_565
O3 H32O Cl1 0.83(4) 2.31(4) 3.118(5) 162(4) .
O4 H41O O4 0.842(10) 2.16(4) 2.844(6) 138(5) 5
O4 H42O O3 0.828(10) 1.960(13) 2.776(5) 168(4) 3_445
